data_4080395
loop_
_publ_author_name
'Yang, Yi-Fan'
'Foo, Cechao'
'Xi, Hong-Wei'
'Li, Yongxin'
'Lim, Kok Hwa'
'So, Cheuk-Wai'

_publ_section_title
;
 A Base-Stabilized 2-Silaallene
;
_journal_issue 7
_journal_name_full Organometallics
_journal_page_first 2267
_journal_paper_doi 10.1021/om301175p
_journal_volume 32
_journal_year 2013
_chemical_formula_sum 'C59 H58 Cl4 N2 P4 S4 Si'
_chemical_formula_weight 1217.08
_chemical_name_systematic
; 
 ? 
;
_space_group_IT_number 14
_symmetry_cell_setting monoclinic
_symmetry_space_group_name_Hall '-P 2ybc'
_symmetry_space_group_name_H-M 'P 1 21/c 1'
_atom_sites_solution_hydrogens geom
_atom_sites_solution_primary direct
_atom_sites_solution_secondary difmap
_audit_creation_method SHELXL-97
_cell_angle_alpha 90.00
_cell_angle_beta 111.954(2)
_cell_angle_gamma 90.00
_cell_formula_units_Z 4
_cell_length_a 20.0694(9)
_cell_length_b 13.8996(6)
_cell_length_c 22.8318(8)
_cell_measurement_reflns_used 8102
_cell_measurement_temperature 103(2)
_cell_measurement_theta_max 28.89
_cell_measurement_theta_min 2.34
_cell_volume 5907.2(4)
_computing_cell_refinement 'Bruker SAINT'
_computing_data_collection 'Bruker APEX2'
_computing_data_reduction 'Bruker SAINT'
_computing_molecular_graphics 'Bruker SHELXTL'
_computing_publication_material 'Bruker SHELXTL'
_computing_structure_refinement 'SHELXL-97 (Sheldrick, 2008)'
_computing_structure_solution 'SHELXS-97 (Sheldrick, 2008)'
_diffrn_ambient_temperature 103(2)
_diffrn_measured_fraction_theta_full 0.995
_diffrn_measured_fraction_theta_max 0.995
_diffrn_measurement_device_type 'Bruker APEX-II CCD'
_diffrn_measurement_method '\f and \w scans'
_diffrn_radiation_monochromator graphite
_diffrn_radiation_source 'fine-focus sealed tube'
_diffrn_radiation_type MoK\a
_diffrn_radiation_wavelength 0.71073
_diffrn_reflns_av_R_equivalents 0.0793
_diffrn_reflns_av_sigmaI/netI 0.0926
_diffrn_reflns_limit_h_max 27
_diffrn_reflns_limit_h_min -26
_diffrn_reflns_limit_k_max 18
_diffrn_reflns_limit_k_min -18
_diffrn_reflns_limit_l_max 30
_diffrn_reflns_limit_l_min -31
_diffrn_reflns_number 61716
_diffrn_reflns_theta_full 29.11
_diffrn_reflns_theta_max 29.11
_diffrn_reflns_theta_min 1.75
_exptl_absorpt_coefficient_mu 0.511
_exptl_absorpt_correction_T_max 0.8872
_exptl_absorpt_correction_T_min 0.8618
_exptl_absorpt_correction_type multi-scan
_exptl_absorpt_process_details sadabs
_exptl_crystal_colour colourless
_exptl_crystal_density_diffrn 1.369
_exptl_crystal_density_method 'not measured'
_exptl_crystal_description block
_exptl_crystal_F_000 2528
_exptl_crystal_size_max 0.30
_exptl_crystal_size_mid 0.30
_exptl_crystal_size_min 0.24
_refine_diff_density_max 1.376
_refine_diff_density_min -1.320
_refine_diff_density_rms 0.181
_refine_ls_extinction_method none
_refine_ls_goodness_of_fit_ref 1.071
_refine_ls_hydrogen_treatment constr
_refine_ls_matrix_type full
_refine_ls_number_parameters 871
_refine_ls_number_reflns 15774
_refine_ls_number_restraints 1036
_refine_ls_restrained_S_all 1.105
_refine_ls_R_factor_all 0.1258
_refine_ls_R_factor_gt 0.0741
_refine_ls_shift/su_max 0.001
_refine_ls_shift/su_mean 0.000
_refine_ls_structure_factor_coef Fsqd
_refine_ls_weighting_details 'calc w=1/[\s^2^(Fo^2^)+(0.1408P)^2^+2.6766P] where P=(Fo^2^+2Fc^2^)/3'
_refine_ls_weighting_scheme calc
_refine_ls_wR_factor_gt 0.2071
_refine_ls_wR_factor_ref 0.2498
_reflns_number_gt 10039
_reflns_number_total 15774
_reflns_threshold_expression >2sigma(I)
_cod_data_source_file om301175p_si_001.cif
_cod_data_source_block scw729
_cod_depositor_comments
;
The following automatic conversions were performed:

'_symmetry_cell_setting' value 'Monoclinic' changed to 'monoclinic'
according to /home/saulius/struct/CIF-dictionaries/cif_core.dic
dictionary named 'cif_core.dic' version 2.4.2 from 2011-04-26.

Automatic conversion script
Id: cif_fix_values 1891 2012-01-12 08:04:46Z andrius 
;
_cod_original_sg_symbol_H-M P2(1)/c
_cod_database_code 4080395

loop_
_symmetry_equiv_pos_as_xyz
'x, y, z'
'-x, y+1/2, -z+1/2'
'-x, -y, -z'
'x, -y-1/2, z-1/2'

loop_
_atom_site_label
_atom_site_type_symbol
_atom_site_fract_x
_atom_site_fract_y
_atom_site_fract_z
_atom_site_U_iso_or_equiv
_atom_site_adp_type
_atom_site_occupancy
_atom_site_symmetry_multiplicity
_atom_site_calc_flag
_atom_site_refinement_flags
_atom_site_disorder_assembly
_atom_site_disorder_group
C1 C 0.2194(2) 0.9245(3) 0.23032(16) 0.0158(7) Uani 1 1 d . A .
C2 C 0.1723(4) 0.7330(5) 0.2669(4) 0.0272(14) Uani 0.752(15) 1 d PDU A 1
C3 C 0.1530(4) 0.7429(5) 0.3194(4) 0.0281(14) Uani 0.752(15) 1 d PDU A 1
H3 H 0.1784 0.7859 0.3526 0.034 Uiso 0.752(15) 1 calc PR A 1
C4 C 0.0958(4) 0.6886(5) 0.3222(5) 0.0371(18) Uani 0.752(15) 1 d PU A 1
H4 H 0.0824 0.6934 0.3578 0.045 Uiso 0.752(15) 1 calc PR A 1
C5 C 0.0586(4) 0.6275(6) 0.2727(5) 0.041(2) Uani 0.752(15) 1 d PU A 1
H5 H 0.0194 0.5912 0.2746 0.050 Uiso 0.752(15) 1 calc PR A 1
C6 C 0.0768(4) 0.6188(5) 0.2222(4) 0.041(2) Uani 0.752(15) 1 d PU A 1
H6 H 0.0504 0.5766 0.1889 0.049 Uiso 0.752(15) 1 calc PR A 1
C7 C 0.1344(4) 0.6712(5) 0.2180(4) 0.0357(17) Uani 0.752(15) 1 d PDU A 1
H7 H 0.1474 0.6646 0.1822 0.043 Uiso 0.752(15) 1 calc PR A 1
C2A C 0.1738(9) 0.7251(13) 0.2525(8) 0.027(4) Uani 0.248(15) 1 d PGDU A 2
C3A C 0.1426(9) 0.7279(12) 0.2975(9) 0.029(4) Uani 0.248(15) 1 d PGDU A 2
H3A H 0.1595 0.7723 0.3315 0.035 Uiso 0.248(15) 1 calc PR A 2
C4A C 0.0866(8) 0.6656(12) 0.2928(10) 0.034(3) Uani 0.248(15) 1 d PGU A 2
H4A H 0.0653 0.6675 0.3236 0.041 Uiso 0.248(15) 1 calc PR A 2
C5A C 0.0618(7) 0.6006(12) 0.2431(10) 0.038(4) Uani 0.248(15) 1 d PGU A 2
H5A H 0.0235 0.5581 0.2399 0.045 Uiso 0.248(15) 1 calc PR A 2
C6A C 0.0930(9) 0.5978(11) 0.1981(8) 0.037(4) Uani 0.248(15) 1 d PGU A 2
H6A H 0.0761 0.5534 0.1641 0.044 Uiso 0.248(15) 1 calc PR A 2
C7A C 0.1490(9) 0.6600(12) 0.2028(7) 0.028(4) Uani 0.248(15) 1 d PGDU A 2
H7A H 0.1703 0.6581 0.1720 0.033 Uiso 0.248(15) 1 calc PR A 2
C8 C 0.2931(6) 0.7323(8) 0.2282(5) 0.0218(18) Uani 0.61(2) 1 d PDU A 1
C9 C 0.3006(6) 0.6341(7) 0.2430(5) 0.0265(19) Uani 0.61(2) 1 d PU A 1
H9 H 0.2763 0.6059 0.2674 0.032 Uiso 0.61(2) 1 calc PR A 1
C10 C 0.3444(6) 0.5787(7) 0.2211(4) 0.030(2) Uani 0.61(2) 1 d PU A 1
H10 H 0.3499 0.5118 0.2301 0.036 Uiso 0.61(2) 1 calc PR A 1
C11 C 0.3802(5) 0.6221(9) 0.1858(5) 0.030(2) Uani 0.61(2) 1 d PU A 1
H11 H 0.4105 0.5847 0.1713 0.036 Uiso 0.61(2) 1 calc PR A 1
C12 C 0.3716(5) 0.7190(9) 0.1723(4) 0.0283(19) Uani 0.61(2) 1 d PU A 1
H12 H 0.3953 0.7476 0.1477 0.034 Uiso 0.61(2) 1 calc PR A 1
C13 C 0.3288(6) 0.7752(8) 0.1940(5) 0.0253(19) Uani 0.61(2) 1 d PU A 1
H13 H 0.3241 0.8423 0.1855 0.030 Uiso 0.61(2) 1 calc PR A 1
C8A C 0.2992(7) 0.7494(9) 0.2202(7) 0.021(3) Uani 0.39(2) 1 d PGDU A 2
C9A C 0.3187(7) 0.6539(9) 0.2351(6) 0.025(3) Uani 0.39(2) 1 d PGU A 2
H9A H 0.2996 0.6187 0.2609 0.030 Uiso 0.39(2) 1 calc PR A 2
C10A C 0.3663(7) 0.6098(9) 0.2122(5) 0.030(3) Uani 0.39(2) 1 d PGU A 2
H10A H 0.3796 0.5445 0.2223 0.036 Uiso 0.39(2) 1 calc PR A 2
C11A C 0.3943(6) 0.6612(12) 0.1745(5) 0.032(3) Uani 0.39(2) 1 d PGU A 2
H11A H 0.4268 0.6311 0.1588 0.039 Uiso 0.39(2) 1 calc PR A 2
C12A C 0.3748(6) 0.7568(11) 0.1596(5) 0.027(3) Uani 0.39(2) 1 d PGU A 2
H12A H 0.3939 0.7919 0.1338 0.032 Uiso 0.39(2) 1 calc PR A 2
C13A C 0.3272(7) 0.8008(8) 0.1825(6) 0.019(3) Uani 0.39(2) 1 d PGU A 2
H13A H 0.3139 0.8661 0.1723 0.022 Uiso 0.39(2) 1 calc PR A 2
C14 C 0.1800(2) 0.9099(3) 0.09468(17) 0.0253(9) Uani 1 1 d . A .
C15 C 0.2252(3) 0.9467(4) 0.0662(2) 0.0435(13) Uani 1 1 d . . .
H15 H 0.2477 1.0075 0.0786 0.052 Uiso 1 1 calc R . .
C16 C 0.2369(4) 0.8943(5) 0.0199(3) 0.0599(18) Uani 1 1 d . . .
H16 H 0.2669 0.9196 -0.0002 0.072 Uiso 1 1 calc R . .
C17 C 0.2056(4) 0.8052(5) 0.0025(2) 0.0547(17) Uani 1 1 d . . .
H17 H 0.2156 0.7684 -0.0283 0.066 Uiso 1 1 calc R . .
C18 C 0.1598(3) 0.7695(4) 0.0295(2) 0.0453(14) Uani 1 1 d . . .
H18 H 0.1375 0.7088 0.0164 0.054 Uiso 1 1 calc R . .
C19 C 0.1461(3) 0.8213(3) 0.07583(19) 0.0306(10) Uani 1 1 d . . .
H19 H 0.1142 0.7970 0.0943 0.037 Uiso 1 1 calc R . .
C20 C 0.0730(2) 0.9664(3) 0.14072(17) 0.0197(8) Uani 1 1 d . A .
C21 C 0.0259(2) 1.0168(3) 0.08889(19) 0.0310(10) Uani 1 1 d . . .
H21 H 0.0447 1.0550 0.0641 0.037 Uiso 1 1 calc R . .
C22 C -0.0473(3) 1.0121(4) 0.0731(2) 0.0383(12) Uani 1 1 d . . .
H22 H -0.0786 1.0463 0.0374 0.046 Uiso 1 1 calc R . .
C23 C -0.0753(2) 0.9576(4) 0.1092(2) 0.0374(11) Uani 1 1 d . . .
H23 H -0.1258 0.9551 0.0987 0.045 Uiso 1 1 calc R . .
C24 C -0.0294(3) 0.9067(4) 0.1609(2) 0.0365(11) Uani 1 1 d . . .
H24 H -0.0486 0.8689 0.1855 0.044 Uiso 1 1 calc R . .
C25 C 0.0446(2) 0.9104(3) 0.1769(2) 0.0249(9) Uani 1 1 d . . .
H25 H 0.0758 0.8752 0.2122 0.030 Uiso 1 1 calc R . .
C26 C 0.1791(2) 1.1021(3) 0.34822(18) 0.0195(8) Uani 1 1 d . . .
H26 H 0.1899 1.1368 0.3891 0.023 Uiso 1 1 calc R . .
C27 C 0.1379(2) 1.0107(3) 0.3497(2) 0.0321(10) Uani 1 1 d . . .
H27A H 0.1256 0.9765 0.3095 0.048 Uiso 1 1 calc R . .
H27B H 0.0939 1.0275 0.3564 0.048 Uiso 1 1 calc R . .
H27C H 0.1679 0.9693 0.3843 0.048 Uiso 1 1 calc R . .
C28 C 0.1366(2) 1.1697(3) 0.2950(2) 0.0327(10) Uani 1 1 d . . .
H28A H 0.1647 1.2282 0.2971 0.049 Uiso 1 1 calc R . .
H28B H 0.0913 1.1867 0.2993 0.049 Uiso 1 1 calc R . .
H28C H 0.1265 1.1378 0.2543 0.049 Uiso 1 1 calc R . .
C29 C 0.41498(19) 1.0739(3) 0.32162(16) 0.0158(7) Uani 1 1 d DU . .
H29A H 0.4327 1.1416 0.3238 0.019 Uiso 0.45(4) 1 calc PR B 2
H29 H 0.4372 1.1377 0.3379 0.019 Uiso 0.55(4) 1 calc PR B 1
C30 C 0.4111(9) 1.0626(17) 0.2534(5) 0.026(3) Uani 0.55(4) 1 d PDU B 1
H30A H 0.3863 1.0025 0.2356 0.040 Uiso 0.55(4) 1 calc PR B 1
H30B H 0.4598 1.0612 0.2533 0.040 Uiso 0.55(4) 1 calc PR B 1
H30C H 0.3846 1.1170 0.2280 0.040 Uiso 0.55(4) 1 calc PR B 1
C31 C 0.4603(10) 0.9963(13) 0.3651(10) 0.028(3) Uani 0.55(4) 1 d PDU B 1
H31A H 0.4583 1.0035 0.4071 0.042 Uiso 0.55(4) 1 calc PR B 1
H31B H 0.5102 1.0023 0.3682 0.042 Uiso 0.55(4) 1 calc PR B 1
H31C H 0.4416 0.9328 0.3479 0.042 Uiso 0.55(4) 1 calc PR B 1
C30A C 0.4171(11) 1.0262(19) 0.2619(8) 0.027(4) Uani 0.45(4) 1 d PDU B 2
H30D H 0.3994 0.9600 0.2592 0.041 Uiso 0.45(4) 1 calc PR B 2
H30E H 0.4666 1.0257 0.2636 0.041 Uiso 0.45(4) 1 calc PR B 2
H30F H 0.3866 1.0624 0.2247 0.041 Uiso 0.45(4) 1 calc PR B 2
C31A C 0.4630(12) 1.0195(15) 0.3813(7) 0.022(3) Uani 0.45(4) 1 d PDU B 2
H31D H 0.4622 1.0528 0.4189 0.033 Uiso 0.45(4) 1 calc PR B 2
H31E H 0.5124 1.0175 0.3826 0.033 Uiso 0.45(4) 1 calc PR B 2
H31F H 0.4450 0.9538 0.3803 0.033 Uiso 0.45(4) 1 calc PR B 2
C32 C 0.30945(19) 1.1280(2) 0.35318(15) 0.0130(7) Uani 1 1 d . . .
C33 C 0.33381(19) 1.2094(3) 0.39033(16) 0.0144(7) Uani 1 1 d . B .
C34 C 0.3812(2) 1.3009(3) 0.29534(16) 0.0163(7) Uani 1 1 d . B .
C35 C 0.3146(2) 1.2893(3) 0.24747(17) 0.0232(9) Uani 1 1 d . . .
H35 H 0.2741 1.2719 0.2573 0.028 Uiso 1 1 calc R . .
C36 C 0.3069(3) 1.3034(3) 0.18455(18) 0.0304(10) Uani 1 1 d . . .
H36 H 0.2612 1.2956 0.1517 0.036 Uiso 1 1 calc R . .
C37 C 0.3650(3) 1.3281(3) 0.17019(19) 0.0289(10) Uani 1 1 d . . .
H37 H 0.3594 1.3376 0.1274 0.035 Uiso 1 1 calc R . .
C38 C 0.4317(3) 1.3394(3) 0.2176(2) 0.0295(10) Uani 1 1 d . . .
H38 H 0.4720 1.3563 0.2074 0.035 Uiso 1 1 calc R . .
C39 C 0.4401(2) 1.3263(3) 0.28003(18) 0.0230(8) Uani 1 1 d . . .
H39 H 0.4860 1.3346 0.3126 0.028 Uiso 1 1 calc R . .
C40 C 0.3638(2) 1.4111(3) 0.39154(16) 0.0163(7) Uani 1 1 d . B .
C41 C 0.2918(2) 1.4346(3) 0.3616(2) 0.0304(10) Uani 1 1 d . . .
H41 H 0.2591 1.3874 0.3369 0.036 Uiso 1 1 calc R . .
C42 C 0.2670(3) 1.5250(3) 0.3670(2) 0.0354(11) Uani 1 1 d . . .
H42 H 0.2176 1.5404 0.3460 0.042 Uiso 1 1 calc R . .
C43 C 0.3152(3) 1.5941(3) 0.40383(19) 0.0263(9) Uani 1 1 d . . .
H43 H 0.2985 1.6566 0.4081 0.032 Uiso 1 1 calc R . .
C44 C 0.3869(2) 1.5717(3) 0.43393(19) 0.0252(9) Uani 1 1 d . . .
H44 H 0.4196 1.6187 0.4589 0.030 Uiso 1 1 calc R . .
C45 C 0.4110(2) 1.4801(3) 0.42762(18) 0.0228(8) Uani 1 1 d . . .
H45 H 0.4604 1.4647 0.4483 0.027 Uiso 1 1 calc R . .
C46 C 0.3825(2) 1.2848(3) 0.52172(16) 0.0189(8) Uani 1 1 d . B .
C47 C 0.3715(2) 1.3752(3) 0.54276(18) 0.0268(9) Uani 1 1 d . . .
H47 H 0.3279 1.4085 0.5211 0.032 Uiso 1 1 calc R . .
C48 C 0.4233(3) 1.4170(4) 0.5947(2) 0.0383(12) Uani 1 1 d . . .
H48 H 0.4159 1.4795 0.6079 0.046 Uiso 1 1 calc R . .
C49 C 0.4863(3) 1.3676(4) 0.62748(19) 0.0354(11) Uani 1 1 d . . .
H49 H 0.5213 1.3954 0.6641 0.043 Uiso 1 1 calc R . .
C50 C 0.4984(2) 1.2787(3) 0.6073(2) 0.0294(10) Uani 1 1 d . . .
H50 H 0.5420 1.2456 0.6295 0.035 Uiso 1 1 calc R . .
C51 C 0.4466(2) 1.2370(3) 0.55436(19) 0.0247(9) Uani 1 1 d . . .
H51 H 0.4551 1.1755 0.5404 0.030 Uiso 1 1 calc R . .
C52 C 0.2981(5) 1.1114(5) 0.4874(4) 0.0214(16) Uani 0.630(9) 1 d PDU B 1
C53 C 0.2460(4) 1.1015(6) 0.5138(3) 0.0313(17) Uani 0.630(9) 1 d PU B 1
H53 H 0.2157 1.1537 0.5144 0.038 Uiso 0.630(9) 1 calc PR B 1
C54 C 0.2399(5) 1.0115(7) 0.5397(4) 0.045(2) Uani 0.630(9) 1 d PU B 1
H54 H 0.2049 1.0022 0.5579 0.054 Uiso 0.630(9) 1 calc PR B 1
C55 C 0.2847(6) 0.9365(7) 0.5387(5) 0.044(2) Uani 0.630(9) 1 d PU B 1
H55 H 0.2795 0.8759 0.5558 0.053 Uiso 0.630(9) 1 calc PR B 1
C56 C 0.3372(5) 0.9478(6) 0.5134(4) 0.039(2) Uani 0.630(9) 1 d PU B 1
H56 H 0.3686 0.8965 0.5139 0.047 Uiso 0.630(9) 1 calc PR B 1
C57 C 0.3424(5) 1.0373(5) 0.4871(4) 0.0261(16) Uani 0.630(9) 1 d PU B 1
H57 H 0.3773 1.0464 0.4688 0.031 Uiso 0.630(9) 1 calc PR B 1
C52A C 0.3221(5) 1.0976(5) 0.4893(5) 0.021(3) Uani 0.370(9) 1 d PGDU B 2
C53A C 0.2727(5) 1.0609(6) 0.5130(5) 0.030(3) Uani 0.370(9) 1 d PGU B 2
H53A H 0.2364 1.1014 0.5167 0.035 Uiso 0.370(9) 1 calc PR B 2
C54A C 0.2766(6) 0.9651(7) 0.5313(5) 0.040(3) Uani 0.370(9) 1 d PGU B 2
H54A H 0.2429 0.9400 0.5475 0.048 Uiso 0.370(9) 1 calc PR B 2
C55A C 0.3298(6) 0.9058(5) 0.5259(5) 0.043(3) Uani 0.370(9) 1 d PGU B 2
H55A H 0.3325 0.8403 0.5384 0.051 Uiso 0.370(9) 1 calc PR B 2
C56A C 0.3792(5) 0.9424(5) 0.5022(4) 0.033(3) Uani 0.370(9) 1 d PGU B 2
H56A H 0.4155 0.9020 0.4985 0.040 Uiso 0.370(9) 1 calc PR B 2
C57A C 0.3753(5) 1.0383(6) 0.4839(4) 0.021(2) Uani 0.370(9) 1 d PGU B 2
H57A H 0.4090 1.0634 0.4678 0.025 Uiso 0.370(9) 1 calc PR B 2
C58 C 0.0669(6) 0.3071(10) 0.1514(9) 0.116(4) Uani 0.601(6) 1 d PDU C 1
H58A H 0.0769 0.2720 0.1179 0.139 Uiso 0.601(6) 1 calc PR C 1
H58B H 0.0635 0.2591 0.1822 0.139 Uiso 0.601(6) 1 calc PR C 1
Cl1 Cl 0.1379(3) 0.3843(4) 0.1893(3) 0.153(2) Uani 0.601(6) 1 d PDU C 1
Cl2 Cl -0.0133(3) 0.3644(4) 0.1187(3) 0.1240(19) Uani 0.601(6) 1 d PDU C 1
C59 C 0.0895(14) 0.3443(15) 0.1376(16) 0.131(5) Uani 0.399(6) 1 d PDU C 2
H58C H 0.0660 0.3150 0.0953 0.157 Uiso 0.399(6) 1 calc PR C 2
H58D H 0.1246 0.2968 0.1641 0.157 Uiso 0.399(6) 1 calc PR C 2
Cl3 Cl 0.1371(5) 0.4431(8) 0.1292(6) 0.182(4) Uani 0.399(6) 1 d PDU C 2
Cl4 Cl 0.0247(4) 0.3596(4) 0.1693(4) 0.102(2) Uani 0.399(6) 1 d PDU C 2
C60 C 0.0537(12) 0.2958(11) 0.9480(7) 0.098(3) Uani 0.561(7) 1 d PDU D 1
H60A H 0.0941 0.3166 0.9361 0.118 Uiso 0.561(7) 1 calc PR D 1
H60B H 0.0216 0.2557 0.9130 0.118 Uiso 0.561(7) 1 calc PR D 1
Cl5 Cl 0.0888(3) 0.2227(3) 1.0151(2) 0.0888(17) Uani 0.561(7) 1 d PDU D 1
Cl6 Cl 0.0097(4) 0.3905(4) 0.9528(2) 0.115(2) Uani 0.561(7) 1 d PDU D 1
C60A C 0.0400(17) 0.3180(12) 0.9432(10) 0.098(3) Uani 0.439(7) 1 d PDU D 2
H60C H 0.0804 0.2957 0.9318 0.118 Uiso 0.439(7) 1 calc PR D 2
H60D H -0.0040 0.3167 0.9044 0.118 Uiso 0.439(7) 1 calc PR D 2
Cl5A Cl 0.0294(8) 0.2400(8) 0.9969(6) 0.214(4) Uani 0.439(7) 1 d PDU D 2
Cl6A Cl 0.0556(8) 0.4302(9) 0.9689(7) 0.226(5) Uani 0.439(7) 1 d PDU D 2
N1 N 0.24779(16) 1.0733(2) 0.34410(13) 0.0139(6) Uani 1 1 d . A .
N2 N 0.34020(16) 1.0755(2) 0.31781(13) 0.0137(6) Uani 1 1 d . A .
P1 P 0.24328(5) 0.80964(7) 0.25913(5) 0.0196(2) Uani 1 1 d DU . .
P2 P 0.16822(5) 0.97790(7) 0.15794(4) 0.0177(2) Uani 1 1 d . . .
P3 P 0.39660(5) 1.29310(7) 0.37953(4) 0.0140(2) Uani 1 1 d . . .
P4 P 0.30820(6) 1.22853(8) 0.45785(4) 0.0200(2) Uani 1 1 d D . .
S1 S 0.30805(5) 0.85130(7) 0.34973(4) 0.0182(2) Uani 1 1 d . A .
S2 S 0.19648(6) 1.11315(8) 0.15899(5) 0.0321(3) Uani 1 1 d . A .
S3 S 0.49924(5) 1.27389(7) 0.43021(4) 0.0198(2) Uani 1 1 d . B .
S4 S 0.21958(7) 1.30002(11) 0.44567(7) 0.0515(4) Uani 1 1 d . B .
Si1 Si 0.27235(5) 0.98847(7) 0.30017(4) 0.0136(2) Uani 1 1 d . A .

loop_
_atom_site_aniso_label
_atom_site_aniso_U_11
_atom_site_aniso_U_22
_atom_site_aniso_U_33
_atom_site_aniso_U_23
_atom_site_aniso_U_13
_atom_site_aniso_U_12
C1 0.0163(17) 0.0132(17) 0.0170(16) -0.0022(13) 0.0053(14) -0.0016(14)
C2 0.018(3) 0.010(3) 0.041(3) 0.006(2) -0.002(2) -0.002(2)
C3 0.019(3) 0.020(3) 0.040(4) 0.009(3) 0.005(3) -0.002(2)
C4 0.022(3) 0.030(3) 0.053(4) 0.012(3) 0.008(3) -0.002(2)
C5 0.025(3) 0.026(3) 0.056(4) 0.015(3) -0.004(3) -0.005(3)
C6 0.025(3) 0.029(3) 0.050(4) 0.008(3) -0.007(3) -0.009(3)
C7 0.029(3) 0.025(3) 0.038(3) 0.004(3) -0.004(3) -0.003(3)
C2A 0.020(6) 0.018(6) 0.035(7) 0.005(5) 0.001(5) -0.001(5)
C3A 0.022(6) 0.023(6) 0.037(6) 0.003(5) 0.004(5) -0.002(5)
C4A 0.025(6) 0.026(6) 0.043(6) 0.006(5) 0.004(5) -0.001(5)
C5A 0.028(6) 0.030(7) 0.044(7) 0.008(6) 0.000(5) -0.011(5)
C6A 0.030(6) 0.029(6) 0.038(6) 0.003(5) -0.003(5) -0.009(5)
C7A 0.020(6) 0.018(6) 0.033(6) 0.002(5) -0.002(5) -0.006(5)
C8 0.020(3) 0.019(4) 0.021(4) -0.007(3) 0.001(3) 0.000(3)
C9 0.034(4) 0.017(3) 0.022(3) -0.007(3) 0.003(3) 0.003(3)
C10 0.036(4) 0.022(4) 0.025(3) -0.004(3) 0.004(3) 0.009(3)
C11 0.023(4) 0.032(4) 0.030(4) -0.010(4) 0.006(3) 0.012(3)
C12 0.024(3) 0.033(5) 0.027(4) -0.005(3) 0.009(3) 0.002(3)
C13 0.021(3) 0.024(4) 0.026(4) -0.005(3) 0.002(3) 0.002(3)
C8A 0.018(5) 0.012(5) 0.023(5) -0.007(4) -0.003(4) 0.006(4)
C9A 0.033(6) 0.021(5) 0.018(5) -0.006(4) 0.006(4) 0.005(4)
C10A 0.034(6) 0.022(5) 0.029(5) -0.009(4) 0.005(4) 0.013(4)
C11A 0.035(5) 0.034(6) 0.026(5) -0.010(5) 0.008(4) 0.014(5)
C12A 0.020(4) 0.029(6) 0.025(5) -0.009(4) 0.003(4) 0.005(5)
C13A 0.013(4) 0.017(5) 0.021(5) -0.005(4) 0.001(4) 0.005(4)
C14 0.024(2) 0.037(2) 0.0152(17) -0.0046(16) 0.0074(16) 0.0020(18)
C15 0.042(3) 0.060(4) 0.037(3) -0.008(2) 0.024(2) -0.004(3)
C16 0.063(4) 0.089(5) 0.044(3) -0.007(3) 0.039(3) 0.000(4)
C17 0.066(4) 0.074(4) 0.031(3) -0.005(3) 0.026(3) 0.028(3)
C18 0.056(3) 0.042(3) 0.031(2) -0.010(2) 0.007(2) 0.014(3)
C19 0.034(2) 0.033(2) 0.022(2) -0.0059(18) 0.0072(18) 0.005(2)
C20 0.0166(18) 0.021(2) 0.0189(17) -0.0064(15) 0.0037(15) -0.0023(15)
C21 0.028(2) 0.041(3) 0.0205(19) 0.0053(18) 0.0052(18) 0.003(2)
C22 0.024(2) 0.050(3) 0.032(2) 0.004(2) 0.0000(19) 0.010(2)
C23 0.014(2) 0.044(3) 0.053(3) -0.008(2) 0.011(2) 0.0006(19)
C24 0.027(2) 0.033(3) 0.055(3) 0.004(2) 0.022(2) 0.000(2)
C25 0.024(2) 0.018(2) 0.034(2) 0.0035(17) 0.0115(18) 0.0020(16)
C26 0.0146(18) 0.023(2) 0.0223(18) -0.0044(15) 0.0082(15) -0.0003(15)
C27 0.025(2) 0.035(3) 0.044(3) -0.005(2) 0.022(2) -0.0065(19)
C28 0.018(2) 0.036(3) 0.042(3) 0.006(2) 0.0096(19) 0.0080(19)
C29 0.0151(17) 0.0133(17) 0.0207(17) -0.0027(14) 0.0084(14) -0.0018(14)
C30 0.024(5) 0.035(8) 0.025(4) -0.012(4) 0.014(4) 0.005(6)
C31 0.019(5) 0.013(6) 0.054(7) 0.010(5) 0.017(6) 0.007(5)
C30A 0.017(6) 0.028(9) 0.038(6) -0.009(6) 0.011(5) 0.006(7)
C31A 0.015(5) 0.012(7) 0.040(6) -0.001(5) 0.011(5) 0.004(6)
C32 0.0157(17) 0.0117(16) 0.0098(14) 0.0009(12) 0.0028(13) 0.0014(13)
C33 0.0141(17) 0.0120(17) 0.0170(16) 0.0008(13) 0.0055(14) 0.0025(13)
C34 0.025(2) 0.0108(17) 0.0147(16) 0.0008(13) 0.0087(15) 0.0009(14)
C35 0.030(2) 0.021(2) 0.0188(18) 0.0019(15) 0.0092(17) -0.0048(17)
C36 0.048(3) 0.021(2) 0.0145(18) -0.0001(15) 0.0017(18) -0.0062(19)
C37 0.052(3) 0.020(2) 0.0198(19) 0.0025(16) 0.020(2) 0.001(2)
C38 0.038(3) 0.028(2) 0.030(2) 0.0038(18) 0.022(2) 0.0016(19)
C39 0.029(2) 0.020(2) 0.0218(18) 0.0007(15) 0.0125(17) 0.0031(17)
C40 0.0222(19) 0.0123(17) 0.0140(15) 0.0006(13) 0.0065(14) 0.0001(14)
C41 0.031(2) 0.017(2) 0.035(2) -0.0048(17) 0.0020(19) -0.0003(17)
C42 0.037(3) 0.021(2) 0.043(3) -0.0010(19) 0.009(2) 0.0077(19)
C43 0.046(3) 0.0106(18) 0.030(2) -0.0002(15) 0.023(2) -0.0001(17)
C44 0.040(3) 0.0154(19) 0.0258(19) -0.0073(16) 0.0183(19) -0.0088(18)
C45 0.027(2) 0.019(2) 0.0222(19) -0.0027(15) 0.0083(17) -0.0032(16)
C46 0.029(2) 0.0158(18) 0.0132(16) -0.0003(14) 0.0098(15) -0.0038(15)
C47 0.033(2) 0.022(2) 0.0215(19) -0.0029(16) 0.0070(18) 0.0007(18)
C48 0.047(3) 0.033(3) 0.034(2) -0.019(2) 0.014(2) -0.004(2)
C49 0.038(3) 0.050(3) 0.0174(19) -0.0088(19) 0.0090(19) -0.010(2)
C50 0.027(2) 0.035(3) 0.026(2) 0.0058(18) 0.0104(18) -0.0012(19)
C51 0.028(2) 0.020(2) 0.029(2) 0.0025(16) 0.0132(18) -0.0006(17)
C52 0.023(4) 0.027(3) 0.011(3) -0.001(2) 0.003(3) -0.010(3)
C53 0.031(4) 0.042(4) 0.022(3) 0.004(3) 0.012(3) -0.013(3)
C54 0.048(4) 0.057(5) 0.026(3) 0.016(3) 0.009(3) -0.021(3)
C55 0.049(5) 0.038(4) 0.030(4) 0.021(3) -0.004(3) -0.019(4)
C56 0.047(4) 0.026(3) 0.029(3) 0.013(3) -0.003(3) -0.014(3)
C57 0.034(4) 0.017(3) 0.021(3) 0.000(2) 0.004(3) -0.006(3)
C52A 0.024(6) 0.021(5) 0.014(4) 0.002(4) 0.003(4) -0.009(4)
C53A 0.037(5) 0.031(5) 0.017(4) 0.002(4) 0.006(4) -0.008(4)
C54A 0.052(6) 0.031(6) 0.027(5) 0.014(5) 0.003(5) -0.013(5)
C55A 0.060(6) 0.029(5) 0.027(5) 0.013(5) 0.000(5) -0.011(5)
C56A 0.050(6) 0.019(4) 0.017(4) 0.006(4) -0.002(4) -0.001(4)
C57A 0.033(6) 0.013(4) 0.010(4) 0.003(3) 0.000(4) 0.000(4)
C58 0.103(6) 0.105(7) 0.134(7) 0.011(6) 0.038(5) 0.026(5)
Cl1 0.095(3) 0.114(4) 0.196(5) 0.034(3) -0.008(3) 0.043(3)
Cl2 0.086(3) 0.112(3) 0.170(5) -0.005(3) 0.044(3) 0.026(2)
C59 0.119(7) 0.122(8) 0.144(8) 0.011(7) 0.041(6) 0.029(6)
Cl3 0.122(6) 0.166(7) 0.266(8) -0.009(6) 0.083(6) 0.011(5)
Cl4 0.108(5) 0.070(3) 0.114(5) 0.014(3) 0.027(4) 0.019(3)
C60 0.090(5) 0.133(5) 0.080(4) -0.006(4) 0.042(4) 0.006(4)
Cl5 0.117(4) 0.085(3) 0.093(3) 0.0094(19) 0.071(3) -0.011(2)
Cl6 0.149(5) 0.121(4) 0.084(3) 0.010(3) 0.054(3) 0.014(3)
C60A 0.090(5) 0.133(5) 0.080(4) -0.006(4) 0.042(4) 0.006(4)
Cl5A 0.188(8) 0.191(6) 0.228(7) 0.043(6) 0.036(6) -0.008(6)
Cl6A 0.230(8) 0.203(6) 0.236(8) 0.009(6) 0.075(6) -0.019(7)
N1 0.0136(14) 0.0130(15) 0.0164(14) -0.0026(11) 0.0072(12) -0.0018(12)
N2 0.0138(14) 0.0114(14) 0.0164(14) -0.0027(11) 0.0065(12) -0.0005(12)
P1 0.0154(5) 0.0123(5) 0.0261(5) -0.0041(4) 0.0019(4) -0.0006(4)
P2 0.0169(5) 0.0189(5) 0.0153(4) -0.0021(4) 0.0039(4) -0.0033(4)
P3 0.0171(5) 0.0117(4) 0.0127(4) -0.0012(3) 0.0049(4) -0.0006(3)
P4 0.0241(5) 0.0211(5) 0.0178(5) -0.0061(4) 0.0112(4) -0.0049(4)
S1 0.0190(5) 0.0130(4) 0.0200(4) 0.0015(3) 0.0045(4) 0.0016(3)
S2 0.0343(6) 0.0228(6) 0.0301(5) 0.0052(4) 0.0015(5) -0.0105(5)
S3 0.0165(5) 0.0225(5) 0.0186(4) -0.0014(4) 0.0046(4) -0.0011(4)
S4 0.0247(6) 0.0664(10) 0.0672(9) -0.0458(8) 0.0217(6) -0.0044(6)
Si1 0.0141(5) 0.0111(5) 0.0145(4) -0.0012(4) 0.0040(4) -0.0003(4)

loop_
_atom_type_symbol
_atom_type_description
_atom_type_scat_dispersion_real
_atom_type_scat_dispersion_imag
_atom_type_scat_source
C C 0.0033 0.0016 'International Tables Vol C Tables 4.2.6.8 and 6.1.1.4'
H H 0.0000 0.0000 'International Tables Vol C Tables 4.2.6.8 and 6.1.1.4'
N N 0.0061 0.0033 'International Tables Vol C Tables 4.2.6.8 and 6.1.1.4'
Si Si 0.0817 0.0704 'International Tables Vol C Tables 4.2.6.8 and 6.1.1.4'
P P 0.1023 0.0942 'International Tables Vol C Tables 4.2.6.8 and 6.1.1.4'
S S 0.1246 0.1234 'International Tables Vol C Tables 4.2.6.8 and 6.1.1.4'
Cl Cl 0.1484 0.1585 'International Tables Vol C Tables 4.2.6.8 and 6.1.1.4'

loop_
_geom_angle_atom_site_label_1
_geom_angle_atom_site_label_2
_geom_angle_atom_site_label_3
_geom_angle
P1 C1 P2 137.2(2)
P1 C1 Si1 97.60(18)
P2 C1 Si1 125.0(2)
C7 C2 C3 120.5(6)
C7 C2 P1 119.4(6)
C3 C2 P1 119.9(5)
C4 C3 C2 118.8(6)
C4 C3 H3 120.6
C2 C3 H3 120.6
C5 C4 C3 119.7(7)
C5 C4 H4 120.1
C3 C4 H4 120.1
C6 C5 C4 121.3(7)
C6 C5 H5 119.4
C4 C5 H5 119.4
C5 C6 C7 120.7(7)
C5 C6 H6 119.6
C7 C6 H6 119.6
C2 C7 C6 118.9(7)
C2 C7 H7 120.5
C6 C7 H7 120.5
C3A C2A C7A 120.0
C3A C2A P1 118.2(6)
C7A C2A P1 121.8(6)
C2A C3A C4A 120.0
C2A C3A H3A 120.0
C4A C3A H3A 120.0
C3A C4A C5A 120.0
C3A C4A H4A 120.0
C5A C4A H4A 120.0
C4A C5A C6A 120.0
C4A C5A H5A 120.0
C6A C5A H5A 120.0
C7A C6A C5A 120.0
C7A C6A H6A 120.0
C5A C6A H6A 120.0
C6A C7A C2A 120.0
C6A C7A H7A 120.0
C2A C7A H7A 120.0
C13 C8 C9 121.9(7)
C13 C8 P1 116.8(8)
C9 C8 P1 121.1(8)
C10 C9 C8 118.5(8)
C10 C9 H9 120.8
C8 C9 H9 120.8
C9 C10 C11 119.7(8)
C9 C10 H10 120.1
C11 C10 H10 120.1
C12 C11 C10 120.0(7)
C12 C11 H11 120.0
C10 C11 H11 120.0
C11 C12 C13 121.0(8)
C11 C12 H12 119.5
C13 C12 H12 119.5
C8 C13 C12 118.9(9)
C8 C13 H13 120.6
C12 C13 H13 120.6
C9A C8A C13A 120.0
C9A C8A P1 118.5(6)
C13A C8A P1 121.2(6)
C10A C9A C8A 120.0
C10A C9A H9A 120.0
C8A C9A H9A 120.0
C9A C10A C11A 120.0
C9A C10A H10A 120.0
C11A C10A H10A 120.0
C12A C11A C10A 120.0
C12A C11A H11A 120.0
C10A C11A H11A 120.0
C13A C12A C11A 120.0
C13A C12A H12A 120.0
C11A C12A H12A 120.0
C12A C13A C8A 120.0
C12A C13A H13A 120.0
C8A C13A H13A 120.0
C19 C14 C15 120.4(4)
C19 C14 P2 120.8(3)
C15 C14 P2 118.8(4)
C16 C15 C14 119.5(5)
C16 C15 H15 120.3
C14 C15 H15 120.3
C15 C16 C17 120.5(6)
C15 C16 H16 119.7
C17 C16 H16 119.7
C18 C17 C16 120.2(5)
C18 C17 H17 119.9
C16 C17 H17 119.9
C17 C18 C19 120.6(5)
C17 C18 H18 119.7
C19 C18 H18 119.7
C18 C19 C14 118.7(5)
C18 C19 H19 120.7
C14 C19 H19 120.7
C21 C20 C25 119.0(4)
C21 C20 P2 117.7(3)
C25 C20 P2 123.4(3)
C22 C21 C20 121.0(4)
C22 C21 H21 119.5
C20 C21 H21 119.5
C21 C22 C23 120.2(4)
C21 C22 H22 119.9
C23 C22 H22 119.9
C22 C23 C24 119.7(4)
C22 C23 H23 120.2
C24 C23 H23 120.2
C23 C24 C25 120.6(4)
C23 C24 H24 119.7
C25 C24 H24 119.7
C24 C25 C20 119.6(4)
C24 C25 H25 120.2
C20 C25 H25 120.2
N1 C26 C28 112.1(3)
N1 C26 C27 107.7(3)
C28 C26 C27 112.7(4)
N1 C26 H26 108.1
C28 C26 H26 108.1
C27 C26 H26 108.1
C26 C27 H27A 109.5
C26 C27 H27B 109.5
H27A C27 H27B 109.5
C26 C27 H27C 109.5
H27A C27 H27C 109.5
H27B C27 H27C 109.5
C26 C28 H28A 109.5
C26 C28 H28B 109.5
H28A C28 H28B 109.5
C26 C28 H28C 109.5
H28A C28 H28C 109.5
H28B C28 H28C 109.5
N2 C29 C31 113.5(8)
N2 C29 C30A 108.7(8)
C31 C29 C30A 93.7(8)
N2 C29 C30 106.1(6)
C31 C29 C30 112.4(7)
C30A C29 C30 20.3(6)
N2 C29 C31A 110.3(10)
C31 C29 C31A 18.0(7)
C30A C29 C31A 111.0(8)
C30 C29 C31A 128.6(8)
N2 C29 H29A 108.9
C31 C29 H29A 121.5
C30A C29 H29A 108.9
C30 C29 H29A 91.7
C31A C29 H29A 108.9
N2 C29 H29 108.2
C31 C29 H29 108.2
C30A C29 H29 123.9
C30 C29 H29 108.2
C31A C29 H29 93.5
H29A C29 H29 17.5
C29 C30 H30A 109.5
C29 C30 H30B 109.5
C29 C30 H30C 109.5
C29 C31 H31A 109.5
C29 C31 H31B 109.5
C29 C31 H31C 109.5
C29 C30A H30D 109.5
C29 C30A H30E 109.5
H30D C30A H30E 109.5
C29 C30A H30F 109.5
H30D C30A H30F 109.5
H30E C30A H30F 109.5
C29 C31A H31D 109.5
C29 C31A H31E 109.5
H31D C31A H31E 109.5
C29 C31A H31F 109.5
H31D C31A H31F 109.5
H31E C31A H31F 109.5
C33 C32 N2 130.6(3)
C33 C32 N1 128.5(3)
N2 C32 N1 100.8(3)
C33 C32 Si1 175.2(3)
N2 C32 Si1 50.81(17)
N1 C32 Si1 50.11(16)
C32 C33 P3 123.2(3)
C32 C33 P4 119.4(3)
P3 C33 P4 117.14(19)
C35 C34 C39 119.3(3)
C35 C34 P3 123.8(3)
C39 C34 P3 116.8(3)
C34 C35 C36 119.8(4)
C34 C35 H35 120.1
C36 C35 H35 120.1
C37 C36 C35 120.3(4)
C37 C36 H36 119.8
C35 C36 H36 119.8
C36 C37 C38 120.3(4)
C36 C37 H37 119.9
C38 C37 H37 119.9
C37 C38 C39 120.1(4)
C37 C38 H38 120.0
C39 C38 H38 120.0
C38 C39 C34 120.2(4)
C38 C39 H39 119.9
C34 C39 H39 119.9
C45 C40 C41 119.0(4)
C45 C40 P3 120.6(3)
C41 C40 P3 120.3(3)
C42 C41 C40 121.1(4)
C42 C41 H41 119.4
C40 C41 H41 119.4
C41 C42 C43 119.2(4)
C41 C42 H42 120.4
C43 C42 H42 120.4
C44 C43 C42 120.2(4)
C44 C43 H43 119.9
C42 C43 H43 119.9
C43 C44 C45 119.7(4)
C43 C44 H44 120.2
C45 C44 H44 120.2
C40 C45 C44 120.7(4)
C40 C45 H45 119.7
C44 C45 H45 119.7
C51 C46 C47 118.7(4)
C51 C46 P4 122.6(3)
C47 C46 P4 118.3(3)
C48 C47 C46 120.7(4)
C48 C47 H47 119.6
C46 C47 H47 119.6
C47 C48 C49 119.9(4)
C47 C48 H48 120.1
C49 C48 H48 120.1
C50 C49 C48 120.3(4)
C50 C49 H49 119.9
C48 C49 H49 119.9
C49 C50 C51 119.9(4)
C49 C50 H50 120.0
C51 C50 H50 120.0
C46 C51 C50 120.5(4)
C46 C51 H51 119.8
C50 C51 H51 119.8
C57 C52 C53 121.5(7)
C57 C52 P4 121.1(6)
C53 C52 P4 117.2(6)
C52 C53 C54 117.7(8)
C52 C53 H53 121.2
C54 C53 H53 121.2
C55 C54 C53 120.3(8)
C55 C54 H54 119.9
C53 C54 H54 119.9
C54 C55 C56 121.4(8)
C54 C55 H55 119.3
C56 C55 H55 119.3
C55 C56 C57 117.9(9)
C55 C56 H56 121.0
C57 C56 H56 121.0
C52 C57 C56 121.1(8)
C52 C57 H57 119.5
C56 C57 H57 119.5
C53A C52A C57A 120.0
C53A C52A P4 117.6(5)
C57A C52A P4 122.1(5)
C54A C53A C52A 120.0
C54A C53A H53A 120.0
C52A C53A H53A 120.0
C53A C54A C55A 120.0
C53A C54A H54A 120.0
C55A C54A H54A 120.0
C56A C55A C54A 120.0
C56A C55A H55A 120.0
C54A C55A H55A 120.0
C55A C56A C57A 120.0
C55A C56A H56A 120.0
C57A C56A H56A 120.0
C56A C57A C52A 120.0
C56A C57A H57A 120.0
C52A C57A H57A 120.0
Cl2 C58 Cl1 113.3(8)
Cl2 C58 H58A 108.9
Cl1 C58 H58A 108.9
Cl2 C58 H58B 108.9
Cl1 C58 H58B 108.9
H58A C58 H58B 107.7
Cl4 C59 Cl3 119.0(12)
Cl4 C59 H58C 107.6
Cl3 C59 H58C 107.6
Cl4 C59 H58D 107.6
Cl3 C59 H58D 107.6
H58C C59 H58D 107.0
Cl6 C60 Cl5 117.8(9)
Cl6 C60 H60A 107.8
Cl5 C60 H60A 107.8
Cl6 C60 H60B 107.8
Cl5 C60 H60B 107.8
H60A C60 H60B 107.2
Cl6A C60A Cl5A 113.7(11)
Cl6A C60A H60C 108.8
Cl5A C60A H60C 108.8
Cl6A C60A H60D 108.8
Cl5A C60A H60D 108.8
H60C C60A H60D 107.7
C32 N1 C26 129.8(3)
C32 N1 Si1 91.6(2)
C26 N1 Si1 134.2(2)
C32 N2 C29 129.6(3)
C32 N2 Si1 91.2(2)
C29 N2 Si1 133.7(2)
C1 P1 C8 121.6(4)
C1 P1 C2A 118.7(8)
C8 P1 C2A 96.1(7)
C1 P1 C2 117.2(3)
C8 P1 C2 105.0(5)
C2A P1 C2 11.2(5)
C1 P1 C8A 111.4(4)
C8 P1 C8A 10.6(6)
C2A P1 C8A 104.7(7)
C2 P1 C8A 114.2(5)
C1 P1 S1 95.93(12)
C8 P1 S1 109.2(4)
C2A P1 S1 116.5(5)
C2 P1 S1 106.5(3)
C8A P1 S1 109.6(5)
C1 P1 Si1 42.10(12)
C8 P1 Si1 128.7(4)
C2A P1 Si1 135.3(6)
C2 P1 Si1 125.9(3)
C8A P1 Si1 119.8(5)
S1 P1 Si1 53.87(4)
C1 P2 C20 111.51(18)
C1 P2 C14 108.99(18)
C20 P2 C14 102.85(18)
C1 P2 S2 109.27(13)
C20 P2 S2 111.40(14)
C14 P2 S2 112.70(16)
C33 P3 C40 104.53(17)
C33 P3 C34 109.27(17)
C40 P3 C34 100.09(16)
C33 P3 S3 117.68(12)
C40 P3 S3 112.96(13)
C34 P3 S3 110.74(14)
C52 P4 C33 107.0(3)
C52 P4 C46 105.1(3)
C33 P4 C46 109.54(17)
C52 P4 C52A 14.9(4)
C33 P4 C52A 97.5(3)
C46 P4 C52A 98.3(3)
C52 P4 S4 106.7(3)
C33 P4 S4 118.84(13)
C46 P4 S4 108.80(14)
C52A P4 S4 121.6(3)
P1 S1 Si1 76.48(5)
N1 Si1 N2 76.23(14)
N1 Si1 C1 130.64(16)
N2 Si1 C1 134.44(16)
N1 Si1 S1 113.64(11)
N2 Si1 S1 113.90(11)
C1 Si1 S1 89.91(13)
N1 Si1 C32 38.26(13)
N2 Si1 C32 38.02(13)
C1 Si1 C32 150.64(15)
S1 Si1 C32 119.38(9)
N1 Si1 P1 140.50(11)
N2 Si1 P1 141.28(11)
C1 Si1 P1 40.29(12)
S1 Si1 P1 49.65(4)
C32 Si1 P1 169.03(10)

loop_
_geom_bond_atom_site_label_1
_geom_bond_atom_site_label_2
_geom_bond_distance
C1 P1 1.725(4)
C1 P2 1.751(4)
C1 Si1 1.788(4)
C2 C7 1.389(9)
C2 C3 1.396(10)
C2 P1 1.840(6)
C3 C4 1.395(8)
C3 H3 0.9500
C4 C5 1.388(10)
C4 H4 0.9500
C5 C6 1.339(11)
C5 H5 0.9500
C6 C7 1.400(10)
C6 H6 0.9500
C7 H7 0.9500
C2A C3A 1.3900
C2A C7A 1.3900
C2A P1 1.787(8)
C3A C4A 1.3900
C3A H3A 0.9500
C4A C5A 1.3900
C4A H4A 0.9500
C5A C6A 1.3900
C5A H5A 0.9500
C6A C7A 1.3900
C6A H6A 0.9500
C7A H7A 0.9500
C8 C13 1.376(12)
C8 C9 1.401(11)
C8 P1 1.785(8)
C9 C10 1.394(11)
C9 H9 0.9500
C10 C11 1.402(12)
C10 H10 0.9500
C11 C12 1.379(12)
C11 H11 0.9500
C12 C13 1.382(12)
C12 H12 0.9500
C13 H13 0.9500
C8A C9A 1.3900
C8A C13A 1.3900
C8A P1 1.869(8)
C9A C10A 1.3900
C9A H9A 0.9500
C10A C11A 1.3900
C10A H10A 0.9500
C11A C12A 1.3900
C11A H11A 0.9500
C12A C13A 1.3900
C12A H12A 0.9500
C13A H13A 0.9500
C14 C19 1.395(6)
C14 C15 1.397(6)
C14 P2 1.814(4)
C15 C16 1.373(7)
C15 H15 0.9500
C16 C17 1.378(9)
C16 H16 0.9500
C17 C18 1.377(8)
C17 H17 0.9500
C18 C19 1.390(6)
C18 H18 0.9500
C19 H19 0.9500
C20 C21 1.396(6)
C20 C25 1.400(6)
C20 P2 1.809(4)
C21 C22 1.377(7)
C21 H21 0.9500
C22 C23 1.384(7)
C22 H22 0.9500
C23 C24 1.389(7)
C23 H23 0.9500
C24 C25 1.392(6)
C24 H24 0.9500
C25 H25 0.9500
C26 N1 1.471(5)
C26 C28 1.520(6)
C26 C27 1.524(6)
C26 H26 1.0000
C27 H27A 0.9800
C27 H27B 0.9800
C27 H27C 0.9800
C28 H28A 0.9800
C28 H28B 0.9800
C28 H28C 0.9800
C29 N2 1.471(5)
C29 C31 1.517(9)
C29 C30A 1.530(11)
C29 C30 1.537(9)
C29 C31A 1.541(11)
C29 H29A 1.0000
C29 H29 1.0000
C30 H30A 0.9800
C30 H30B 0.9800
C30 H30C 0.9800
C31 H31A 0.9800
C31 H31B 0.9800
C31 H31C 0.9800
C30A H30D 0.9800
C30A H30E 0.9800
C30A H30F 0.9800
C31A H31D 0.9800
C31A H31E 0.9800
C31A H31F 0.9800
C32 C33 1.388(5)
C32 N2 1.392(4)
C32 N1 1.400(4)
C32 Si1 2.260(4)
C33 P3 1.799(4)
C33 P4 1.818(4)
C34 C35 1.384(5)
C34 C39 1.397(6)
C34 P3 1.832(4)
C35 C36 1.400(5)
C35 H35 0.9500
C36 C37 1.367(7)
C36 H36 0.9500
C37 C38 1.381(6)
C37 H37 0.9500
C38 C39 1.383(5)
C38 H38 0.9500
C39 H39 0.9500
C40 C45 1.382(5)
C40 C41 1.387(6)
C40 P3 1.826(4)
C41 C42 1.375(6)
C41 H41 0.9500
C42 C43 1.399(6)
C42 H42 0.9500
C43 C44 1.378(6)
C43 H43 0.9500
C44 C45 1.388(6)
C44 H44 0.9500
C45 H45 0.9500
C46 C51 1.390(6)
C46 C47 1.392(5)
C46 P4 1.827(4)
C47 C48 1.379(6)
C47 H47 0.9500
C48 C49 1.387(7)
C48 H48 0.9500
C49 C50 1.371(7)
C49 H49 0.9500
C50 C51 1.392(6)
C50 H50 0.9500
C51 H51 0.9500
C52 C57 1.361(11)
C52 C53 1.396(11)
C52 P4 1.803(7)
C53 C54 1.409(11)
C53 H53 0.9500
C54 C55 1.382(14)
C54 H54 0.9500
C55 C56 1.386(14)
C55 H55 0.9500
C56 C57 1.402(10)
C56 H56 0.9500
C57 H57 0.9500
C52A C53A 1.3900
C52A C57A 1.3900
C52A P4 1.939(6)
C53A C54A 1.3900
C53A H53A 0.9500
C54A C55A 1.3900
C54A H54A 0.9500
C55A C56A 1.3900
C55A H55A 0.9500
C56A C57A 1.3900
C56A H56A 0.9500
C57A H57A 0.9500
C58 Cl2 1.699(12)
C58 Cl1 1.734(12)
C58 H58A 0.9900
C58 H58B 0.9900
C59 Cl4 1.723(14)
C59 Cl3 1.723(14)
C59 H58C 0.9900
C59 H58D 0.9900
C60 Cl6 1.611(12)
C60 Cl5 1.752(12)
C60 H60A 0.9900
C60 H60B 0.9900
C60A Cl6A 1.655(14)
C60A Cl5A 1.707(14)
C60A H60C 0.9900
C60A H60D 0.9900
N1 Si1 1.735(3)
N2 Si1 1.752(3)
P1 S1 2.0722(13)
P1 Si1 2.6435(14)
P2 S2 1.9612(15)
P3 S3 1.9674(13)
P4 S4 1.9643(17)
S1 Si1 2.1961(13)
